data_7707389
loop_
_publ_author_name
'Dissem, Nour'
'Essalhi, Mohamed'
'Ferhi, Najmeddine'
'Abidi, Adela'
'Maris, Thierry'
'Duong, Adam'

_publ_section_title
;
 Flexible and porous 2D layered structures based on mixed-linker
 metal-organic frameworks for gas sorption studies.
;
_journal_issue 25
_journal_name_full 'Dalton transactions (Cambridge, England : 2003)'
_journal_page_first 8727
_journal_page_last 8735
_journal_paper_doi 10.1039/d1dt00426c
_journal_volume 50
_journal_year 2021
_chemical_formula_moiety 'C44 H44 Cu N4 O8, 2(C3 H7 N O)'
_chemical_formula_sum 'C50 H58 Cu N6 O10'
_chemical_formula_weight 966.56
_space_group_crystal_system triclinic
_space_group_IT_number 2
_space_group_name_Hall '-P 1'
_space_group_name_H-M_alt 'P -1'
_atom_sites_solution_hydrogens mixed
_atom_sites_solution_primary dual
_audit_creation_date 2019-06-28
_audit_creation_method
;
Olex2 1.2
(compiled 2018.05.29 svn.r3508 for OlexSys, GUI svn.r5506)
;
_audit_update_record
;
2020-11-22 deposited with the CCDC.	2021-05-13 downloaded from the CCDC.
;
_cell_angle_alpha 95.110(1)
_cell_angle_beta 98.690(1)
_cell_angle_gamma 109.430(1)
_cell_formula_units_Z 1
_cell_length_a 8.0072(3)
_cell_length_b 10.2227(3)
_cell_length_c 15.6669(5)
_cell_measurement_reflns_used 9987
_cell_measurement_temperature 100
_cell_measurement_theta_max 70.108
_cell_measurement_theta_min 4.639
_cell_volume 1182.07(7)
_computing_cell_refinement
'SAINT (2013) V8.38A; Integration Software for Single Crystal Data. Bruker AXS Inc., Madison, WI 53719-1173.'
_computing_data_collection
;
APEX 2 (2013) Bruker AXS Inc., Madison, WI 53719-1173.
;
_computing_data_reduction
'SAINT (2013) V8.38A; Integration Software for Single Crystal Data. Bruker AXS Inc., Madison, WI 53719-1173.'
_computing_molecular_graphics 'Olex2 (Dolomanov et al., 2009)'
_computing_publication_material 'Olex2 (Dolomanov et al., 2009)'
_computing_structure_refinement 'XL (Sheldrick, 2008)'
_computing_structure_solution 'XT (Sheldrick, 2015)'
_diffrn_ambient_temperature 100
_diffrn_detector 'CCD area detector'
_diffrn_detector_area_resol_mean 8.3
_diffrn_detector_type 'Bruker APEX2 CCD'
_diffrn_measured_fraction_theta_full 0.966
_diffrn_measured_fraction_theta_max 0.965
_diffrn_measurement_device 'three-circle diffractometer'
_diffrn_measurement_device_type 'Bruker Smart APEX'
_diffrn_measurement_method '\w scans'
_diffrn_radiation_collimation 'Focusing mirrors'
_diffrn_radiation_monochromator 'Quazar MX Mirror Optics'
_diffrn_radiation_probe x-ray
_diffrn_radiation_type CuK\a
_diffrn_radiation_wavelength 1.54178
_diffrn_reflns_av_R_equivalents 0.0205
_diffrn_reflns_av_unetI/netI 0.0114
_diffrn_reflns_Laue_measured_fraction_full 0.966
_diffrn_reflns_Laue_measured_fraction_max 0.965
_diffrn_reflns_limit_h_max 9
_diffrn_reflns_limit_h_min -9
_diffrn_reflns_limit_k_max 12
_diffrn_reflns_limit_k_min -12
_diffrn_reflns_limit_l_max 19
_diffrn_reflns_limit_l_min -19
_diffrn_reflns_number 30946
_diffrn_reflns_point_group_measured_fraction_full 0.966
_diffrn_reflns_point_group_measured_fraction_max 0.965
_diffrn_reflns_theta_full 67.679
_diffrn_reflns_theta_max 70.101
_diffrn_reflns_theta_min 4.639
_diffrn_source 'Microfocus Source'
_diffrn_source_target Cu
_diffrn_source_type 'Incoatec I\mS High Brilliance Microsource'
_exptl_absorpt_coefficient_mu 1.191
_exptl_absorpt_correction_T_max 0.5220
_exptl_absorpt_correction_T_min 0.4538
_exptl_absorpt_correction_type multi-scan
_exptl_absorpt_process_details
'SADABS-2016/2 (Bruker,2016/2) was used for absorption correction. wR2(int) was 0.1420 before and 0.0316 after correction. The Ratio of minimum to maximum transmission is 0.8693. The \l/2 correction factor is Not present.'
_exptl_crystal_colour pink
_exptl_crystal_colour_primary pink
_exptl_crystal_density_diffrn 1.358
_exptl_crystal_description block
_exptl_crystal_F_000 509
_exptl_crystal_recrystallization_method 'crystallized from DMF/H2O'
_exptl_crystal_size_max 0.16
_exptl_crystal_size_mid 0.15
_exptl_crystal_size_min 0.11
_refine_diff_density_max 0.484
_refine_diff_density_min -0.377
_refine_diff_density_rms 0.054
_refine_ls_extinction_method none
_refine_ls_goodness_of_fit_ref 1.064
_refine_ls_hydrogen_treatment mixed
_refine_ls_matrix_type full
_refine_ls_number_parameters 318
_refine_ls_number_reflns 4334
_refine_ls_number_restraints 192
_refine_ls_restrained_S_all 1.100
_refine_ls_R_factor_all 0.0344
_refine_ls_R_factor_gt 0.0333
_refine_ls_shift/su_max 0.000
_refine_ls_shift/su_mean 0.000
_refine_ls_structure_factor_coef Fsqd
_refine_ls_weighting_details 'w=1/[\s^2^(Fo^2^)+(0.0367P)^2^+1.1455P] where P=(Fo^2^+2Fc^2^)/3'
_refine_ls_weighting_scheme calc
_refine_ls_wR_factor_gt 0.0834
_refine_ls_wR_factor_ref 0.0875
_reflns_Friedel_coverage 0.000
_reflns_number_gt 4264
_reflns_number_total 4334
_reflns_threshold_expression 'I > 2\s(I)'
_cod_data_source_file d1dt00426c2.cif
_cod_data_source_block ada200
_cod_depositor_comments
;
The following automatic conversions were performed:

data item '_diffrn_radiation_probe' value 'X-ray' was changed to
'x-ray' in accordance with the
/home/data/users/saulius/crontab/automatic-downloads/rss-feeds/RSC/lib/dictionaries/cif_core.dic
dictionary named 'cif_core.dic' version 2.4.2 last updated on
2011-04-26.

Automatic conversion script
Id: cif_fix_values 7556 2019-12-06 15:28:31Z antanas 

 Adding full bibliography for 7707385--7707390.cif.
;
_cod_database_code 7707389
_shelx_shelxl_version_number 2018/3
_shelx_space_group_comment
;
The symmetry employed for this shelxl refinement is uniquely defined
by the following loop, which should always be used as a source of
symmetry information in preference to the above space-group names.
They are only intended as comments.
;
_shelx_estimated_absorpt_t_max 0.880
_shelx_estimated_absorpt_t_min 0.832
_olex2_refinement_description
;
1. Fixed Uiso
 At 1.2 times of:
  All C(H) groups, All C(H,H) groups
 At 1.5 times of:
  All C(H,H,H) groups
2. Uiso/Uaniso restraints and constraints
All non-hydrogen atoms have similar U: within 2A with sigma of 0.002 and sigma
for terminal atoms of 0.02
3.a Secondary CH2 refined with riding coordinates:
 C1(H1A,H1B), C2(H2A,H2B), C3(H3A,H3B), C4(H4A,H4B), C5(H5A,H5B)
3.b Aromatic/amide H refined with riding coordinates:
 C8(H8), C9(H9), C11(H11), C12(H12), C14(H14), C17(H17), C18(H18), C20(H20),
 C21(H21), C1A(H1AA)
3.c Idealised Me refined as rotating group:
 C2A(H2AA,H2AB,H2AC), C3A(H3AA,H3AB,H3AC)
;
_olex2_exptl_crystal_mounting_method 'mounted on a cryoloop'
_olex2_submission_original_sample_id NR-172-2
_olex2_submission_special_instructions 'No special instructions were received'

loop_
_space_group_symop_operation_xyz
'x, y, z'
'-x, -y, -z'

loop_
_atom_site_label
_atom_site_type_symbol
_atom_site_fract_x
_atom_site_fract_y
_atom_site_fract_z
_atom_site_U_iso_or_equiv
_atom_site_adp_type
_atom_site_occupancy
_atom_site_site_symmetry_order
_atom_site_calc_flag
_atom_site_refinement_flags_posn
_atom_site_refinement_flags_adp
_atom_site_refinement_flags_occupancy
_atom_site_disorder_assembly
_atom_site_disorder_group
Cu1 Cu 1.000000 0.500000 1.000000 0.01263(10) Uani 1 2 d S TU P . .
O1 O 0.68689(15) 0.42305(12) 0.92836(7) 0.0193(2) Uani 1 1 d . U . . .
O2 O 0.61954(15) 0.20877(12) 0.96700(7) 0.0171(2) Uani 1 1 d . U . . .
O3 O 0.44743(16) 0.13445(12) 0.08821(8) 0.0196(3) Uani 1 1 d . U . . .
O4 O 0.59180(16) 0.34861(12) 0.16613(8) 0.0236(3) Uani 1 1 d . U . . .
N1 N 1.06616(19) 0.50895(16) 0.88100(9) 0.0188(3) Uani 1 1 d . U . . .
N2 N 1.00959(19) 0.30363(14) 0.98791(10) 0.0184(3) Uani 1 1 d . U . . .
C1 C 0.9822(2) 0.5812(2) 0.81950(11) 0.0254(4) Uani 1 1 d . U . . .
H1A H 0.850946 0.528067 0.803001 0.031 Uiso 1 1 calc R . . . .
H1B H 1.033552 0.582928 0.765772 0.031 Uiso 1 1 calc R . . . .
C2 C 1.0365(2) 0.36357(19) 0.84341(11) 0.0243(4) Uani 1 1 d . U . . .
H2A H 1.103227 0.363773 0.795092 0.029 Uiso 1 1 calc R . . . .
H2B H 0.906490 0.312629 0.819863 0.029 Uiso 1 1 calc R . . . .
C3 C 1.1027(2) 0.29234(19) 0.91457(12) 0.0240(3) Uani 1 1 d . U . . .
H3A H 1.076261 0.192449 0.892239 0.029 Uiso 1 1 calc R . . . .
H3B H 1.234851 0.338062 0.934449 0.029 Uiso 1 1 calc R . . . .
C4 C 1.0864(2) 0.25869(19) 1.06697(13) 0.0247(4) Uani 1 1 d . U . . .
H4A H 1.215307 0.318050 1.085954 0.030 Uiso 1 1 calc R . . . .
H4B H 1.079391 0.160428 1.052838 0.030 Uiso 1 1 calc R . . . .
C5 C 0.9872(2) 0.2694(2) 1.14117(13) 0.0284(4) Uani 1 1 d . U . . .
H5A H 1.026160 0.220514 1.187814 0.034 Uiso 1 1 calc R . . . .
H5B H 0.856325 0.219843 1.119289 0.034 Uiso 1 1 calc R . . . .
C6 C 0.5983(2) 0.29501(17) 0.91584(10) 0.0143(3) Uani 1 1 d . U . . .
C7 C 0.4621(2) 0.23363(16) 0.83175(10) 0.0133(3) Uani 1 1 d . U . . .
C8 C 0.4335(2) 0.31936(16) 0.77101(10) 0.0147(3) Uani 1 1 d . U . . .
H8 H 0.496356 0.417779 0.783712 0.018 Uiso 1 1 calc R . . . .
C9 C 0.3140(2) 0.26238(16) 0.69223(10) 0.0142(3) Uani 1 1 d . U . . .
H9 H 0.296784 0.321794 0.651067 0.017 Uiso 1 1 calc R . . . .
C10 C 0.2186(2) 0.11767(16) 0.67300(10) 0.0134(3) Uani 1 1 d . U . . .
C11 C 0.2460(2) 0.03236(16) 0.73474(10) 0.0149(3) Uani 1 1 d . U . . .
H11 H 0.181194 -0.065837 0.722794 0.018 Uiso 1 1 calc R . . . .
C12 C 0.3666(2) 0.08957(16) 0.81313(10) 0.0144(3) Uani 1 1 d . U . . .
H12 H 0.384212 0.030384 0.854377 0.017 Uiso 1 1 calc R . . . .
C13 C 0.0987(2) 0.05649(16) 0.58592(10) 0.0134(3) Uani 1 1 d . U . . .
C14 C 0.1707(2) 0.09602(16) 0.51267(10) 0.0140(3) Uani 1 1 d . U . . .
H14 H 0.289263 0.163339 0.521508 0.017 Uiso 1 1 calc R . . . .
C15 C 0.0782(2) 0.04213(16) 0.42684(10) 0.0134(3) Uani 1 1 d . U . . .
C16 C 0.1768(2) 0.08794(16) 0.35510(10) 0.0139(3) Uani 1 1 d . U . . .
C17 C 0.1711(2) -0.00687(16) 0.28382(10) 0.0151(3) Uani 1 1 d . U . . .
H17 H 0.098273 -0.102890 0.279205 0.018 Uiso 1 1 calc R . . . .
C18 C 0.2702(2) 0.03702(17) 0.21960(10) 0.0157(3) Uani 1 1 d . U . . .
H18 H 0.264137 -0.028657 0.171305 0.019 Uiso 1 1 calc R . . . .
C19 C 0.3787(2) 0.17760(17) 0.22599(10) 0.0150(3) Uani 1 1 d . U . . .
C20 C 0.3880(2) 0.27268(17) 0.29763(11) 0.0167(3) Uani 1 1 d . U . . .
H20 H 0.463446 0.368158 0.302910 0.020 Uiso 1 1 calc R . . . .
C21 C 0.2877(2) 0.22844(17) 0.36127(10) 0.0160(3) Uani 1 1 d . U . . .
H21 H 0.294237 0.294246 0.409607 0.019 Uiso 1 1 calc R . . . .
C22 C 0.4845(2) 0.22947(17) 0.15740(10) 0.0162(3) Uani 1 1 d . U . . .
O1A O 0.3007(2) 0.46985(14) 0.53463(9) 0.0341(3) Uani 1 1 d . U . . .
N1A N 0.2559(2) 0.66746(18) 0.49766(13) 0.0386(4) Uani 1 1 d . U . . .
C1A C 0.3118(3) 0.5591(2) 0.48735(14) 0.0313(4) Uani 1 1 d . U . . .
H1AA H 0.365822 0.550830 0.438113 0.038 Uiso 1 1 calc R . . . .
C2A C 0.1768(4) 0.6905(3) 0.5720(2) 0.0658(8) Uani 1 1 d . U . . .
H2AA H 0.056602 0.693965 0.551700 0.099 Uiso 1 1 calc GR . . . .
H2AB H 0.253540 0.779588 0.608358 0.099 Uiso 1 1 calc GR . . . .
H2AC H 0.166507 0.613686 0.606433 0.099 Uiso 1 1 calc GR . . . .
C3A C 0.2713(4) 0.7643(3) 0.4334(3) 0.0750(10) Uani 1 1 d . U . . .
H3AA H 0.343044 0.859909 0.462454 0.112 Uiso 1 1 calc GR . . . .
H3AB H 0.150608 0.760607 0.406780 0.112 Uiso 1 1 calc GR . . . .
H3AC H 0.330465 0.737238 0.388067 0.112 Uiso 1 1 calc GR . . . .
H1 H 1.179(3) 0.553(2) 0.8915(13) 0.020(5) Uiso 1 1 d . . . . .
H2 H 0.897(3) 0.256(2) 0.9748(14) 0.022(5) Uiso 1 1 d . . . . .
H3 H 0.505(4) 0.164(3) 0.0486(18) 0.045(7) Uiso 1 1 d . . . . .

loop_
_atom_site_aniso_label
_atom_site_aniso_U_11
_atom_site_aniso_U_22
_atom_site_aniso_U_33
_atom_site_aniso_U_23
_atom_site_aniso_U_13
_atom_site_aniso_U_12
Cu1 0.01420(17) 0.01274(17) 0.01104(17) 0.00103(12) 0.00253(12) 0.00500(13)
O1 0.0173(5) 0.0178(5) 0.0181(6) 0.0001(5) -0.0022(4) 0.0030(4)
O2 0.0154(5) 0.0230(6) 0.0120(5) 0.0054(5) 0.0021(4) 0.0053(5)
O3 0.0256(6) 0.0190(6) 0.0151(6) 0.0039(5) 0.0097(5) 0.0060(5)
O4 0.0241(6) 0.0204(6) 0.0236(6) 0.0026(5) 0.0119(5) 0.0014(5)
N1 0.0140(6) 0.0260(7) 0.0136(6) 0.0016(5) 0.0026(5) 0.0036(5)
N2 0.0131(6) 0.0145(6) 0.0263(7) 0.0004(5) 0.0009(5) 0.0052(5)
C1 0.0192(8) 0.0377(9) 0.0151(7) 0.0088(7) 0.0012(6) 0.0042(7)
C2 0.0188(7) 0.0293(8) 0.0200(8) -0.0085(7) 0.0049(6) 0.0048(6)
C3 0.0181(7) 0.0219(7) 0.0297(8) -0.0081(7) 0.0037(6) 0.0075(6)
C4 0.0178(7) 0.0200(7) 0.0353(9) 0.0098(7) -0.0014(6) 0.0069(6)
C5 0.0190(8) 0.0304(9) 0.0338(9) 0.0198(8) -0.0002(7) 0.0047(7)
C6 0.0119(6) 0.0191(7) 0.0119(7) 0.0008(6) 0.0035(5) 0.0052(5)
C7 0.0120(6) 0.0163(6) 0.0112(6) 0.0004(5) 0.0028(5) 0.0048(5)
C8 0.0145(6) 0.0134(6) 0.0143(7) 0.0008(6) 0.0026(5) 0.0029(5)
C9 0.0155(6) 0.0149(7) 0.0115(6) 0.0025(5) 0.0019(5) 0.0049(5)
C10 0.0135(6) 0.0153(6) 0.0112(6) 0.0010(5) 0.0029(5) 0.0048(5)
C11 0.0153(6) 0.0138(6) 0.0141(7) 0.0014(6) 0.0025(5) 0.0035(5)
C12 0.0154(6) 0.0153(7) 0.0123(7) 0.0028(6) 0.0028(5) 0.0050(5)
C13 0.0155(6) 0.0127(6) 0.0123(6) 0.0017(5) 0.0015(5) 0.0060(5)
C14 0.0141(6) 0.0130(6) 0.0137(7) 0.0012(5) 0.0015(5) 0.0041(5)
C15 0.0162(7) 0.0129(6) 0.0124(6) 0.0022(5) 0.0027(5) 0.0067(5)
C16 0.0143(6) 0.0160(6) 0.0119(6) 0.0034(5) 0.0011(5) 0.0062(5)
C17 0.0162(7) 0.0142(7) 0.0136(7) 0.0021(6) 0.0021(6) 0.0040(5)
C18 0.0171(7) 0.0171(7) 0.0132(7) 0.0017(6) 0.0025(6) 0.0070(6)
C19 0.0147(6) 0.0180(7) 0.0137(6) 0.0047(6) 0.0028(5) 0.0072(5)
C20 0.0172(7) 0.0155(7) 0.0166(7) 0.0041(6) 0.0026(6) 0.0045(6)
C21 0.0179(7) 0.0164(7) 0.0135(7) 0.0012(6) 0.0027(6) 0.0061(6)
C22 0.0157(7) 0.0193(7) 0.0168(7) 0.0062(6) 0.0039(6) 0.0091(6)
O1A 0.0496(9) 0.0294(7) 0.0284(7) 0.0073(6) 0.0061(6) 0.0202(7)
N1A 0.0359(9) 0.0270(8) 0.0530(10) -0.0011(8) -0.0026(8) 0.0178(7)
C1A 0.0340(9) 0.0258(9) 0.0358(10) 0.0023(8) 0.0021(8) 0.0154(8)
C2A 0.0568(16) 0.0701(19) 0.076(2) -0.0222(16) 0.0028(15) 0.0421(15)
C3A 0.0701(19) 0.0511(16) 0.124(3) 0.0443(18) 0.0230(19) 0.0377(15)

loop_
_atom_type_symbol
_atom_type_description
_atom_type_scat_dispersion_real
_atom_type_scat_dispersion_imag
_atom_type_scat_source
C C 0.0181 0.0091 'International Tables Vol C Tables 4.2.6.8 and 6.1.1.4'
H H 0.0000 0.0000 'International Tables Vol C Tables 4.2.6.8 and 6.1.1.4'
Cu Cu -1.9646 0.5888 'International Tables Vol C Tables 4.2.6.8 and 6.1.1.4'
N N 0.0311 0.0180 'International Tables Vol C Tables 4.2.6.8 and 6.1.1.4'
O O 0.0492 0.0322 'International Tables Vol C Tables 4.2.6.8 and 6.1.1.4'

loop_
_geom_angle_atom_site_label_1
_geom_angle_atom_site_label_2
_geom_angle_atom_site_label_3
_geom_angle
_geom_angle_site_symmetry_1
_geom_angle_site_symmetry_3
_geom_angle_publ_flag
O1 Cu1 O1 180.0 2_767 . ?
N1 Cu1 O1 91.99(5) 2_767 . ?
N1 Cu1 O1 88.01(5) . . ?
N1 Cu1 O1 91.99(5) . 2_767 ?
N1 Cu1 O1 88.01(5) 2_767 2_767 ?
N1 Cu1 N1 180.0 . 2_767 ?
N1 Cu1 N2 93.74(6) 2_767 . ?
N1 Cu1 N2 86.26(6) 2_767 2_767 ?
N1 Cu1 N2 93.74(6) . 2_767 ?
N1 Cu1 N2 86.26(6) . . ?
N2 Cu1 O1 93.83(5) . . ?
N2 Cu1 O1 86.17(5) . 2_767 ?
N2 Cu1 O1 86.17(5) 2_767 . ?
N2 Cu1 O1 93.83(5) 2_767 2_767 ?
N2 Cu1 N2 180.0 . 2_767 ?
C6 O1 Cu1 117.97(10) . . ?
C22 O3 H3 113.5(18) . . ?
Cu1 N1 H1 104.2(14) . . ?
C1 N1 Cu1 118.38(11) . . ?
C1 N1 H1 107.6(14) . . ?
C2 N1 Cu1 106.48(10) . . ?
C2 N1 C1 112.29(14) . . ?
C2 N1 H1 107.2(14) . . ?
Cu1 N2 H2 99.6(14) . . ?
C3 N2 Cu1 106.18(10) . . ?
C3 N2 C4 112.65(14) . . ?
C3 N2 H2 112.4(14) . . ?
C4 N2 Cu1 117.31(11) . . ?
C4 N2 H2 108.1(14) . . ?
N1 C1 H1A 109.2 . . ?
N1 C1 H1B 109.2 . . ?
N1 C1 C5 111.96(14) . 2_767 ?
H1A C1 H1B 107.9 . . ?
C5 C1 H1A 109.2 2_767 . ?
C5 C1 H1B 109.2 2_767 . ?
N1 C2 H2A 110.0 . . ?
N1 C2 H2B 110.0 . . ?
N1 C2 C3 108.33(14) . . ?
H2A C2 H2B 108.4 . . ?
C3 C2 H2A 110.0 . . ?
C3 C2 H2B 110.0 . . ?
N2 C3 C2 108.22(13) . . ?
N2 C3 H3A 110.1 . . ?
N2 C3 H3B 110.1 . . ?
C2 C3 H3A 110.1 . . ?
C2 C3 H3B 110.1 . . ?
H3A C3 H3B 108.4 . . ?
N2 C4 H4A 109.3 . . ?
N2 C4 H4B 109.3 . . ?
N2 C4 C5 111.80(14) . . ?
H4A C4 H4B 107.9 . . ?
C5 C4 H4A 109.3 . . ?
C5 C4 H4B 109.3 . . ?
C1 C5 H5A 108.7 2_767 . ?
C1 C5 H5B 108.7 2_767 . ?
C4 C5 C1 114.30(15) . 2_767 ?
C4 C5 H5A 108.7 . . ?
C4 C5 H5B 108.7 . . ?
H5A C5 H5B 107.6 . . ?
O1 C6 O2 124.95(14) . . ?
O1 C6 C7 118.33(14) . . ?
O2 C6 C7 116.62(14) . . ?
C8 C7 C6 120.58(14) . . ?
C8 C7 C12 119.20(14) . . ?
C12 C7 C6 120.19(13) . . ?
C7 C8 H8 119.7 . . ?
C9 C8 C7 120.64(14) . . ?
C9 C8 H8 119.7 . . ?
C8 C9 H9 119.8 . . ?
C8 C9 C10 120.36(14) . . ?
C10 C9 H9 119.8 . . ?
C9 C10 C13 119.86(13) . . ?
C11 C10 C9 118.77(14) . . ?
C11 C10 C13 121.28(14) . . ?
C10 C11 H11 119.6 . . ?
C12 C11 C10 120.71(14) . . ?
C12 C11 H11 119.6 . . ?
C7 C12 H12 119.8 . . ?
C11 C12 C7 120.31(14) . . ?
C11 C12 H12 119.8 . . ?
C14 C13 C10 117.07(14) . . ?
C14 C13 C15 118.41(14) . 2_556 ?
C15 C13 C10 124.47(14) 2_556 . ?
C13 C14 H14 118.2 . . ?
C13 C14 C15 123.65(15) . . ?
C15 C14 H14 118.2 . . ?
C13 C15 C16 124.44(14) 2_556 . ?
C14 C15 C13 117.94(14) . 2_556 ?
C14 C15 C16 117.56(14) . . ?
C17 C16 C15 121.95(14) . . ?
C17 C16 C21 118.42(14) . . ?
C21 C16 C15 119.51(14) . . ?
C16 C17 H17 119.5 . . ?
C18 C17 C16 121.03(14) . . ?
C18 C17 H17 119.5 . . ?
C17 C18 H18 120.0 . . ?
C17 C18 C19 120.01(15) . . ?
C19 C18 H18 120.0 . . ?
C18 C19 C22 121.62(14) . . ?
C20 C19 C18 119.48(14) . . ?
C20 C19 C22 118.89(14) . . ?
C19 C20 H20 119.9 . . ?
C21 C20 C19 120.26(15) . . ?
C21 C20 H20 119.9 . . ?
C16 C21 H21 119.6 . . ?
C20 C21 C16 120.79(15) . . ?
C20 C21 H21 119.6 . . ?
O3 C22 C19 113.18(14) . . ?
O4 C22 O3 124.77(15) . . ?
O4 C22 C19 122.05(15) . . ?
C1A N1A C2A 120.5(2) . . ?
C1A N1A C3A 120.7(2) . . ?
C2A N1A C3A 118.8(2) . . ?
O1A C1A N1A 126.5(2) . . ?
O1A C1A H1AA 116.8 . . ?
N1A C1A H1AA 116.8 . . ?
N1A C2A H2AA 109.5 . . ?
N1A C2A H2AB 109.5 . . ?
N1A C2A H2AC 109.5 . . ?
H2AA C2A H2AB 109.5 . . ?
H2AA C2A H2AC 109.5 . . ?
H2AB C2A H2AC 109.5 . . ?
N1A C3A H3AA 109.5 . . ?
N1A C3A H3AB 109.5 . . ?
N1A C3A H3AC 109.5 . . ?
H3AA C3A H3AB 109.5 . . ?
H3AA C3A H3AC 109.5 . . ?
H3AB C3A H3AC 109.5 . . ?

loop_
_geom_bond_atom_site_label_1
_geom_bond_atom_site_label_2
_geom_bond_distance
_geom_bond_site_symmetry_2
_geom_bond_publ_flag
Cu1 O1 2.4175(11) . ?
Cu1 O1 2.4175(11) 2_767 ?
Cu1 N1 2.0153(13) . ?
Cu1 N1 2.0153(14) 2_767 ?
Cu1 N2 2.0275(13) . ?
Cu1 N2 2.0275(13) 2_767 ?
O1 C6 1.245(2) . ?
O2 C6 1.2780(19) . ?
O3 C22 1.315(2) . ?
O3 H3 0.85(3) . ?
O4 C22 1.216(2) . ?
N1 C1 1.479(2) . ?
N1 C2 1.476(2) . ?
N1 H1 0.84(2) . ?
N2 C3 1.477(2) . ?
N2 C4 1.478(2) . ?
N2 H2 0.85(2) . ?
C1 H1A 0.9900 . ?
C1 H1B 0.9900 . ?
C1 C5 1.520(3) 2_767 ?
C2 H2A 0.9900 . ?
C2 H2B 0.9900 . ?
C2 C3 1.509(3) . ?
C3 H3A 0.9900 . ?
C3 H3B 0.9900 . ?
C4 H4A 0.9900 . ?
C4 H4B 0.9900 . ?
C4 C5 1.519(3) . ?
C5 H5A 0.9900 . ?
C5 H5B 0.9900 . ?
C6 C7 1.511(2) . ?
C7 C8 1.394(2) . ?
C7 C12 1.395(2) . ?
C8 H8 0.9500 . ?
C8 C9 1.386(2) . ?
C9 H9 0.9500 . ?
C9 C10 1.401(2) . ?
C10 C11 1.399(2) . ?
C10 C13 1.492(2) . ?
C11 H11 0.9500 . ?
C11 C12 1.386(2) . ?
C12 H12 0.9500 . ?
C13 C14 1.393(2) . ?
C13 C15 1.411(2) 2_556 ?
C14 H14 0.9500 . ?
C14 C15 1.398(2) . ?
C15 C16 1.491(2) . ?
C16 C17 1.397(2) . ?
C16 C21 1.401(2) . ?
C17 H17 0.9500 . ?
C17 C18 1.389(2) . ?
C18 H18 0.9500 . ?
C18 C19 1.395(2) . ?
C19 C20 1.393(2) . ?
C19 C22 1.494(2) . ?
C20 H20 0.9500 . ?
C20 C21 1.388(2) . ?
C21 H21 0.9500 . ?
O1A C1A 1.215(2) . ?
N1A C1A 1.332(3) . ?
N1A C2A 1.445(4) . ?
N1A C3A 1.463(3) . ?
C1A H1AA 0.9500 . ?
C2A H2AA 0.9800 . ?
C2A H2AB 0.9800 . ?
C2A H2AC 0.9800 . ?
C3A H3AA 0.9800 . ?
C3A H3AB 0.9800 . ?
C3A H3AC 0.9800 . ?

loop_
_geom_hbond_atom_site_label_D
_geom_hbond_atom_site_label_H
_geom_hbond_atom_site_label_A
_geom_hbond_distance_DH
_geom_hbond_distance_HA
_geom_hbond_distance_DA
_geom_hbond_angle_DHA
_geom_hbond_site_symmetry_A
_geom_hbond_publ_flag
C1 H1A O1 0.99 2.64 3.206(2) 116.7 . yes
C4 H4A O1 0.99 2.54 3.142(2) 119.1 2_767 yes
N1 H1 O4 0.84(2) 2.15(2) 2.8838(18) 144.5(19) 2_766 yes
N2 H2 O2 0.85(2) 2.09(2) 2.9019(18) 158.5(19) . yes
O3 H3 O2 0.85(3) 1.69(3) 2.5365(15) 175(3) 1_554 yes

loop_
_geom_torsion_atom_site_label_1
_geom_torsion_atom_site_label_2
_geom_torsion_atom_site_label_3
_geom_torsion_atom_site_label_4
_geom_torsion
_geom_torsion_site_symmetry_1
_geom_torsion_site_symmetry_2
_geom_torsion_site_symmetry_3
_geom_torsion_site_symmetry_4
_geom_torsion_publ_flag
Cu1 O1 C6 O2 34.08(19) . . . . ?
Cu1 O1 C6 C7 -142.29(10) . . . . ?
Cu1 N1 C1 C5 55.04(18) . . . 2_767 ?
Cu1 N1 C2 C3 -40.87(15) . . . . ?
Cu1 N2 C3 C2 -40.58(15) . . . . ?
Cu1 N2 C4 C5 56.99(17) . . . . ?
O1 C6 C7 C8 -1.7(2) . . . . ?
O1 C6 C7 C12 176.78(14) . . . . ?
O2 C6 C7 C8 -178.37(14) . . . . ?
O2 C6 C7 C12 0.1(2) . . . . ?
N1 C2 C3 N2 55.55(18) . . . . ?
N2 C4 C5 C1 -69.90(19) . . . 2_767 ?
C1 N1 C2 C3 -171.93(14) . . . . ?
C2 N1 C1 C5 179.78(14) . . . 2_767 ?
C3 N2 C4 C5 -179.27(14) . . . . ?
C4 N2 C3 C2 -170.28(14) . . . . ?
C6 C7 C8 C9 177.30(14) . . . . ?
C6 C7 C12 C11 -177.83(14) . . . . ?
C7 C8 C9 C10 0.8(2) . . . . ?
C8 C7 C12 C11 0.7(2) . . . . ?
C8 C9 C10 C11 0.1(2) . . . . ?
C8 C9 C10 C13 -176.38(14) . . . . ?
C9 C10 C11 C12 -0.6(2) . . . . ?
C9 C10 C13 C14 48.7(2) . . . . ?
C9 C10 C13 C15 -134.06(16) . . . 2_556 ?
C10 C11 C12 C7 0.2(2) . . . . ?
C10 C13 C14 C15 176.64(14) . . . . ?
C11 C10 C13 C14 -127.74(16) . . . . ?
C11 C10 C13 C15 49.5(2) . . . 2_556 ?
C12 C7 C8 C9 -1.2(2) . . . . ?
C13 C10 C11 C12 175.81(14) . . . . ?
C13 C14 C15 C13 0.8(2) . . . 2_556 ?
C13 C14 C15 C16 -176.40(14) . . . . ?
C13 C15 C16 C17 -42.0(2) 2_556 . . . ?
C13 C15 C16 C21 142.02(16) 2_556 . . . ?
C14 C15 C16 C17 135.00(16) . . . . ?
C14 C15 C16 C21 -41.0(2) . . . . ?
C15 C13 C14 C15 -0.8(2) 2_556 . . . ?
C15 C16 C17 C18 -177.17(14) . . . . ?
C15 C16 C21 C20 176.78(14) . . . . ?
C16 C17 C18 C19 0.5(2) . . . . ?
C17 C16 C21 C20 0.6(2) . . . . ?
C17 C18 C19 C20 0.7(2) . . . . ?
C17 C18 C19 C22 -178.79(14) . . . . ?
C18 C19 C20 C21 -1.2(2) . . . . ?
C18 C19 C22 O3 7.5(2) . . . . ?
C18 C19 C22 O4 -173.17(15) . . . . ?
C19 C20 C21 C16 0.5(2) . . . . ?
C20 C19 C22 O3 -171.97(14) . . . . ?
C20 C19 C22 O4 7.3(2) . . . . ?
C21 C16 C17 C18 -1.1(2) . . . . ?
C22 C19 C20 C21 178.31(14) . . . . ?
C2A N1A C1A O1A 1.7(3) . . . . ?
C3A N1A C1A O1A -177.5(2) . . . . ?
